data_1532777
loop_
_publ_author_name
'Nyman, M.'
'Bonhomme, F.'
'Criscenti, L.J.'
'Rodriguez, M.A.'
'Cygan, R.T.'

_publ_section_title
;
 Synthesis, structure and molecular modeling of a titanoniobate
 isopolyanion
;
_journal_name_full 'Journal of Solid State Chemistry'
_journal_page_first 111
_journal_page_last 119
_journal_volume 176
_journal_year 2003
_chemical_formula_sum 'H68 Na8 Nb8 O62 Ti2'
_chemical_name_systematic 'Na8 (Ti2 Nb8 O28) (H2 O)34'
_space_group_IT_number 2
_symmetry_space_group_name_Hall '-P 1'
_symmetry_space_group_name_H-M 'P -1'
_cell_angle_alpha 97.666
_cell_angle_beta 113.84
_cell_angle_gamma 110.809
_cell_formula_units_Z 1
_cell_length_a 11.829
_cell_length_b 12.205
_cell_length_c 12.532
_cell_volume 1463.536
_citation_journal_id_ASTM JSSCBI
_cod_data_source_file Nyman_JSSCBI_2003_217.cif
_cod_data_source_block H68Na8Nb8O62Ti2
_cod_database_code 1532777

loop_
_symmetry_equiv_pos_as_xyz
x,y,z
-x,-y,-z

loop_
_atom_site_label
_atom_site_type_symbol
_atom_site_fract_x
_atom_site_fract_y
_atom_site_fract_z
_atom_site_occupancy
_atom_site_U_iso_or_equiv
O7 O-2 0.2722 0.17908 0.32442 1 0.0
O19 O-2 0.48607 0.1959 0.54531 1 0.0
O15 O-2 0.61987 0.12781 0.21191 1 0.0
O13 O-2 0.61838 0.95268 0.02477 1 0.0
Nb3 Nb+5 0.7927 0.01559 0.05922 1 0.0
O9 O-2 0.88449 0.03539 0.23202 1 0.0
O30 O-2 0.61083 0.40867 0.13186 1 0.0
O1 O-2 0.82039 0.85742 0.01826 1 0.0
Ti1 Ti+4 0.02344 0.91099 0.08601 1 0.0
O5 O-2 -0.04806 0.55122 0.83717 1 0.0
O10 O-2 0.13605 0.1286 0.47416 1 0.0
O3 O-2 0.08598 0.27198 0.30182 1 0.0
Nb2 Nb+5 0.72518 0.8054 0.82521 1 0.0
O22 O-2 -0.01193 0.53858 0.34334 1 0.0
O18 O-2 0.55129 0.02333 0.70987 1 0.0
O17 O-2 -0.0193 0.8014 0.39001 1 0.0
Na1 Na+1 0.15257 0.73517 0.48317 1 0.0
Na2 Na+1 0.54898 0.2234 0.75943 1 0.0
O26 O-2 0.84273 0.54834 0.07415 1 0.0
O6 O-2 0.0085 0.75639 0.03801 1 0.0
O20 O-2 0.69067 0.69635 0.12499 1 0.0
O12 O-2 0.06836 0.94466 0.2475 1 0.0
O24 O-2 0.2565 0.86193 0.39079 1 0.0
O23 O-2 0.33403 0.68088 0.54227 1 0.0
O31 O-2 0.78707 0.30837 0.81314 1 0.0
O8 O-2 0.76601 0.66594 0.82117 1 0.0
O25 O-2 0.10678 0.69801 0.63824 1 0.0
O2 O-2 0.02921 0.09064 0.10131 1 0.0
O11 O-2 0.54848 0.74436 0.78397 1 0.0
O27 O-2 0.36537 0.47502 0.46838 1 0.0
O21 O-2 0.60495 0.2244 0.96622 1 0.0
Na3 Na+1 0.80781 0.59594 0.24967 1 0.0
Na5 Na+1 0.5 0.5 0 1 0.0
O16 O-2 0.30576 0.11366 0.69975 1 0.0
Nb1 Nb+5 0.08981 0.11504 0.31858 1 0.0
Nb4 Nb+5 -0.04208 0.69945 0.85854 1 0.0
O28 O-2 0.58468 0.44064 0.83097 1 0.0
O14 O-2 0.15586 0.81093 0.91628 1 0.0
O4 O-2 0.2154 0.00411 0.11346 1 0.0
Na4 Na+1 0.5 0 0.5 1 0.0
O29 O-2 0.30842 0.38063 0.63634 1 0.0
